data_7719616
loop_
_publ_author_name
'Obuch, Jakub'
'C&#xed;sa&#x159;ov&#xe1;, Ivana'
'Brus, Ji&#x159;&#xed;'
'Hermann, Petr'

_publ_section_title
;
 DOTA complexes with divalent zinc, cadmium and mercury: X-ray and
 solid-state NMR studies and solution isomerism.
;
_journal_issue 44
_journal_name_full 'Dalton transactions (Cambridge, England : 2003)'
_journal_page_first 16535
_journal_page_last 16549
_journal_paper_doi 10.1039/d5dt01880c
_journal_volume 54
_journal_year 2025
_chemical_formula_moiety 'C32 H52 Ba2 N8 O18 Zn2, 9(H2 O)'
_chemical_formula_sum 'C32 H70 Ba2 N8 O27 Zn2'
_chemical_formula_weight 1404.40
_space_group_crystal_system monoclinic
_space_group_IT_number 14
_space_group_name_Hall '-P 2yn'
_space_group_name_H-M_alt 'P 1 21/n 1'
_atom_sites_solution_hydrogens mixed
_atom_sites_solution_primary direct
_atom_sites_solution_secondary difmap
_audit_creation_method SHELXL-2019/3
_audit_update_record
;
2025-07-30 deposited with the CCDC.	2025-10-03 downloaded from the CCDC.
;
_cell_angle_alpha 90
_cell_angle_beta 106.327(6)
_cell_angle_gamma 90
_cell_formula_units_Z 4
_cell_length_a 8.9961(7)
_cell_length_b 43.831(5)
_cell_length_c 12.7975(12)
_cell_measurement_reflns_used 3017
_cell_measurement_temperature 120(2)
_cell_measurement_theta_max 63.6060
_cell_measurement_theta_min 3.7377
_cell_volume 4842.7(8)
_computing_cell_refinement 'SAINT V8.40B (Bruker AXS LLC, 2019)'
_computing_data_collection 'Bruker Instrument Service v8.5.0.27 Release'
_computing_data_reduction 'SAINT V8.40B (Bruker AXS LLC, 2019)'
_computing_structure_refinement 'SHELXL-2019/2 (Sheldrick, 2019)'
_computing_structure_solution 'SHELXT 2018/2 (Sheldrick, 2018)'
_diffrn_ambient_temperature 120(2)
_diffrn_detector_area_resol_mean 7.3910
_diffrn_measured_fraction_theta_full 0.995
_diffrn_measured_fraction_theta_max 0.995
_diffrn_measurement_device 'Bruker D8 Venture'
_diffrn_measurement_device_type 'Kappa goniometer'
_diffrn_measurement_method '\f and \w scans'
_diffrn_radiation_type CuK\a
_diffrn_radiation_wavelength 1.54178
_diffrn_reflns_av_R_equivalents 0.1757
_diffrn_reflns_av_unetI/netI 0.1051
_diffrn_reflns_Laue_measured_fraction_full 0.995
_diffrn_reflns_Laue_measured_fraction_max 0.995
_diffrn_reflns_limit_h_max 9
_diffrn_reflns_limit_h_min -10
_diffrn_reflns_limit_k_max 44
_diffrn_reflns_limit_k_min -51
_diffrn_reflns_limit_l_max 14
_diffrn_reflns_limit_l_min -14
_diffrn_reflns_number 43425
_diffrn_reflns_point_group_measured_fraction_full 0.995
_diffrn_reflns_point_group_measured_fraction_max 0.995
_diffrn_reflns_theta_full 63.850
_diffrn_reflns_theta_max 63.850
_diffrn_reflns_theta_min 3.738
_diffrn_source 'INCOATEC microfocus sealed tube'
_exptl_absorpt_coefficient_mu 14.461
_exptl_absorpt_correction_T_max 0.76
_exptl_absorpt_correction_T_min 0.54
_exptl_absorpt_correction_type multi-scan
_exptl_absorpt_process_details
;
Krause, L., Herbst-Irmer, R., Sheldrick, G. M., Stalke, D. (2015).
"Comparison of silver and molybdenum microfocus X-ray sources for
single-crystal structure determination"
J. Appl. Cryst. 48, 3-10.
doi:10.1107/S1600576714022985
;
_exptl_crystal_colour colourless
_exptl_crystal_density_diffrn 1.926
_exptl_crystal_density_method 'not measured'
_exptl_crystal_description needle
_exptl_crystal_F_000 2824
_exptl_crystal_size_max 0.412
_exptl_crystal_size_mid 0.022
_exptl_crystal_size_min 0.020
_refine_diff_density_max 2.564
_refine_diff_density_min -1.422
_refine_diff_density_rms 0.215
_refine_ls_extinction_method none
_refine_ls_goodness_of_fit_ref 1.057
_refine_ls_hydrogen_treatment constr
_refine_ls_matrix_type full
_refine_ls_number_parameters 645
_refine_ls_number_reflns 7983
_refine_ls_number_restraints 48
_refine_ls_restrained_S_all 1.056
_refine_ls_R_factor_all 0.1277
_refine_ls_R_factor_gt 0.0945
_refine_ls_shift/su_max 0.001
_refine_ls_shift/su_mean 0.000
_refine_ls_structure_factor_coef Fsqd
_refine_ls_weighting_details 'w=1/[\s^2^(Fo^2^)+(0.0223P)^2^+202.3598P] where P=(Fo^2^+2Fc^2^)/3'
_refine_ls_weighting_scheme calc
_refine_ls_wR_factor_gt 0.2002
_refine_ls_wR_factor_ref 0.2163
_reflns_Friedel_coverage 0.000
_reflns_number_gt 5657
_reflns_number_total 7983
_reflns_threshold_expression 'I > 2\s(I)'
_cod_data_source_file d5dt01880c2.cif
_cod_data_source_block cu_jo_bazndota
_cod_depositor_comments
;
The following automatic conversions were performed:

data item '_exptl_absorpt_correction_type' value 'Multi-Scan' was
changed to 'multi-scan' in accordance with the
/home/data/users/saulius/crontab/automatic-downloads/rss-feeds/RSC/lib/dictionaries/cif_core.dic
dictionary named 'cif_core.dic' version 2.4.2 last updated on
2011-04-26.

Automatic conversion script
Id: cif_fix_values 8170 2020-07-09 18:12:32Z antanas 

 Adding full bibliography for 7719614--7719618.cif.
;
_cod_original_sg_symbol_H-M 'P 21/n'
_cod_database_code 7719616
_shelx_shelxl_version_number 2019/3
_shelx_space_group_comment
;
The symmetry employed for this shelxl refinement is uniquely defined
by the following loop, which should always be used as a source of
symmetry information in preference to the above space-group names.
They are only intended as comments.
;
_shelx_estimated_absorpt_t_min 0.066
_shelx_estimated_absorpt_t_max 0.761

loop_
_space_group_symop_operation_xyz
'x, y, z'
'-x+1/2, y+1/2, -z+1/2'
'-x, -y, -z'
'x-1/2, -y-1/2, z-1/2'

loop_
_atom_site_label
_atom_site_type_symbol
_atom_site_fract_x
_atom_site_fract_y
_atom_site_fract_z
_atom_site_U_iso_or_equiv
_atom_site_adp_type
_atom_site_occupancy
_atom_site_site_symmetry_order
_atom_site_calc_flag
_atom_site_refinement_flags_posn
_atom_site_refinement_flags_adp
_atom_site_refinement_flags_occupancy
_atom_site_disorder_assembly
_atom_site_disorder_group
Ba1 Ba 1.06734(11) 0.64047(3) 0.53395(7) 0.0309(3) Uani 1 1 d . . . . .
Ba2 Ba 0.54566(11) 0.63064(2) 0.49889(8) 0.0319(3) Uani 1 1 d . . . . .
Zn1 Zn 0.5558(2) 0.70025(5) 0.72423(16) 0.0284(5) Uani 1 1 d . . . . .
N1A N 0.6633(15) 0.7422(3) 0.6859(10) 0.031(3) Uani 1 1 d . . . . .
C1A C 0.8371(18) 0.7394(4) 0.7288(13) 0.035(4) Uani 1 1 d . . . . .
H1AA H 0.878290 0.728827 0.674400 0.043 Uiso 1 1 calc R U . . .
H1AB H 0.884229 0.759923 0.741473 0.043 Uiso 1 1 calc R U . . .
C2A C 0.8791(18) 0.7215(4) 0.8340(13) 0.030(4) Uani 1 1 d . . . . .
H2AA H 0.993155 0.719493 0.860887 0.036 Uiso 1 1 calc R U . . .
H2AB H 0.843330 0.732770 0.889517 0.036 Uiso 1 1 calc R U . . .
N2A N 0.8084(14) 0.6912(3) 0.8183(10) 0.031(3) Uani 1 1 d . . . . .
C3A C 0.8141(19) 0.6774(4) 0.9266(12) 0.033(4) Uani 1 1 d . U . . .
H3AA H 0.914731 0.682245 0.979663 0.039 Uiso 1 1 calc R U . . .
H3AB H 0.805335 0.654927 0.919472 0.039 Uiso 1 1 calc R U . . .
C4A C 0.6826(19) 0.6897(4) 0.9680(13) 0.032(4) Uani 1 1 d . U . . .
H4AA H 0.679995 0.678314 1.034225 0.038 Uiso 1 1 calc R U . . .
H4AB H 0.703250 0.711409 0.988476 0.038 Uiso 1 1 calc R U . . .
N3A N 0.5331(16) 0.6873(3) 0.8882(10) 0.033(3) Uani 1 1 d . . . . .
C5A C 0.4182(18) 0.7072(4) 0.9186(12) 0.031(4) Uani 1 1 d . . . . .
H5AA H 0.443201 0.708441 0.998935 0.037 Uiso 1 1 calc R U . . .
H5AB H 0.313550 0.698173 0.890929 0.037 Uiso 1 1 calc R U . . .
C6A C 0.418(2) 0.7385(4) 0.8727(12) 0.034(4) Uani 1 1 d . . . . .
H6AA H 0.338055 0.751022 0.891658 0.041 Uiso 1 1 calc R U . . .
H6AB H 0.520130 0.748240 0.905858 0.041 Uiso 1 1 calc R U . . .
N4A N 0.3881(14) 0.7380(3) 0.7523(10) 0.026(3) Uani 1 1 d . . . . .
C7A C 0.4347(19) 0.7679(4) 0.7196(13) 0.033(4) Uani 1 1 d . . . . .
H7AA H 0.404475 0.784117 0.763333 0.040 Uiso 1 1 calc R U . . .
H7AB H 0.380137 0.771644 0.641960 0.040 Uiso 1 1 calc R U . . .
C8A C 0.6072(19) 0.7690(4) 0.7358(12) 0.031(4) Uani 1 1 d . . . . .
H8AA H 0.633595 0.787963 0.703018 0.037 Uiso 1 1 calc R U . . .
H8AB H 0.660812 0.769521 0.814800 0.037 Uiso 1 1 calc R U . . .
C11A C 0.6167(18) 0.7443(4) 0.5647(13) 0.033(4) Uani 1 1 d . . . . .
H11A H 0.691016 0.757413 0.541212 0.040 Uiso 1 1 calc R U . . .
H11B H 0.512813 0.753758 0.538973 0.040 Uiso 1 1 calc R U . . .
C12A C 0.6135(16) 0.7131(4) 0.5156(12) 0.025(3) Uani 1 1 d . U . . .
O11A O 0.6014(13) 0.6903(3) 0.5737(9) 0.036(3) Uani 1 1 d . . . . .
O12A O 0.6198(13) 0.7117(3) 0.4190(8) 0.034(3) Uani 1 1 d . . . . .
C21A C 0.8973(17) 0.6709(4) 0.7650(14) 0.032(4) Uani 1 1 d . U . . .
H21A H 0.992608 0.664106 0.819928 0.039 Uiso 1 1 calc R U . . .
H21B H 0.929002 0.682706 0.708757 0.039 Uiso 1 1 calc R U . . .
C22A C 0.8062(18) 0.6432(4) 0.7122(11) 0.031(4) Uani 1 1 d . U . . .
O21A O 0.6766(11) 0.6369(3) 0.7270(8) 0.034(3) Uani 1 1 d . . . . .
O22A O 0.8630(13) 0.6282(3) 0.6464(8) 0.038(3) Uani 1 1 d . . . . .
C31A C 0.474(2) 0.6559(4) 0.8721(14) 0.036(4) Uani 1 1 d . . . . .
H31A H 0.427331 0.650451 0.931063 0.044 Uiso 1 1 calc R U . . .
H31B H 0.560693 0.641668 0.875659 0.044 Uiso 1 1 calc R U . . .
C32A C 0.3557(19) 0.6528(4) 0.7649(12) 0.028(4) Uani 1 1 d . U . . .
O31A O 0.3787(12) 0.6680(3) 0.6854(8) 0.030(3) Uani 1 1 d . . . . .
O32A O 0.2397(14) 0.6356(3) 0.7528(9) 0.040(3) Uani 1 1 d . . . . .
C41A C 0.2192(18) 0.7325(4) 0.7002(12) 0.033(4) Uani 1 1 d . . . . .
H41A H 0.163188 0.752111 0.694519 0.039 Uiso 1 1 calc R U . . .
H41B H 0.179015 0.718799 0.747509 0.039 Uiso 1 1 calc R U . . .
C42A C 0.1854(18) 0.7182(4) 0.5863(12) 0.028(4) Uani 1 1 d . . . . .
O41A O 0.2711(12) 0.7238(3) 0.5283(8) 0.030(3) Uani 1 1 d . . . . .
O42A O 0.0655(12) 0.7020(3) 0.5604(8) 0.033(3) Uani 1 1 d . . . . .
Zn2 Zn -0.1346(2) 0.57634(5) 0.27910(16) 0.0292(5) Uani 1 1 d . . . . .
N1B N -0.0802(14) 0.5869(3) 0.1261(9) 0.022(3) Uani 1 1 d . U . . .
C1B C -0.1937(19) 0.5745(4) 0.0297(12) 0.030(4) Uani 1 1 d . . . . .
H1BA H -0.176260 0.552340 0.023948 0.036 Uiso 1 1 calc R U . . .
H1BB H -0.181351 0.584509 -0.036733 0.036 Uiso 1 1 calc R U . . .
C2B C -0.3557(19) 0.5800(4) 0.0387(12) 0.032(4) Uani 1 1 d . . . . .
H2BA H -0.379140 0.602087 0.031155 0.038 Uiso 1 1 calc R U . . .
H2BB H -0.431304 0.569252 -0.021340 0.038 Uiso 1 1 calc R U . . .
N2B N -0.3723(14) 0.5690(3) 0.1447(11) 0.033(3) Uani 1 1 d . . . . .
C3B C -0.3915(18) 0.5355(4) 0.1405(13) 0.031(4) Uani 1 1 d . U . . .
H3BA H -0.316351 0.526397 0.105988 0.037 Uiso 1 1 calc R U . . .
H3BB H -0.497060 0.530390 0.095069 0.037 Uiso 1 1 calc R U . . .
C4B C -0.3670(17) 0.5223(4) 0.2517(14) 0.035(4) Uani 1 1 d . U . . .
H4BA H -0.378617 0.499887 0.246249 0.042 Uiso 1 1 calc R U . . .
H4BB H -0.446431 0.530409 0.284413 0.042 Uiso 1 1 calc R U . . .
N3B N -0.2068(15) 0.5303(3) 0.3242(11) 0.034(3) Uani 1 1 d . . . . .
C5B C -0.092(2) 0.5073(4) 0.3149(13) 0.032(4) Uani 1 1 d . . . . .
H5BA H -0.109392 0.501422 0.237645 0.038 Uiso 1 1 calc R U . . .
H5BB H -0.102637 0.488762 0.356488 0.038 Uiso 1 1 calc R U . . .
C6B C 0.0715(17) 0.5203(4) 0.3594(13) 0.030(4) Uani 1 1 d . . . . .
H6BA H 0.093575 0.523379 0.438989 0.036 Uiso 1 1 calc R U . . .
H6BB H 0.147575 0.505467 0.346971 0.036 Uiso 1 1 calc R U . . .
N4B N 0.0907(14) 0.5490(3) 0.3091(10) 0.028(3) Uani 1 1 d . . . . .
C7B C 0.1030(18) 0.5448(4) 0.1953(13) 0.032(4) Uani 1 1 d . . . . .
H7BA H 0.206660 0.536638 0.198096 0.038 Uiso 1 1 calc R U . . .
H7BB H 0.024414 0.529887 0.156155 0.038 Uiso 1 1 calc R U . . .
C8B C 0.0789(18) 0.5742(4) 0.1357(13) 0.034(4) Uani 1 1 d . . . . .
H8BA H 0.091403 0.571154 0.062043 0.041 Uiso 1 1 calc R U . . .
H8BB H 0.158173 0.589062 0.174631 0.041 Uiso 1 1 calc R U . . .
C11B C -0.0760(18) 0.6198(4) 0.1232(12) 0.029(4) Uani 1 1 d . . . . .
H11C H -0.183221 0.627673 0.097027 0.035 Uiso 1 1 calc R U . . .
H11D H -0.019631 0.626286 0.070733 0.035 Uiso 1 1 calc R U . . .
C12B C 0.0028(18) 0.6337(4) 0.2350(12) 0.030(4) Uani 1 1 d . . . . .
O11B O -0.0089(12) 0.6182(3) 0.3165(8) 0.028(2) Uani 1 1 d . . . . .
O12B O 0.0658(13) 0.6590(3) 0.2389(8) 0.032(3) Uani 1 1 d . . . . .
C21B C -0.507(2) 0.5837(4) 0.1690(13) 0.034(4) Uani 1 1 d . . . . .
H21C H -0.544201 0.570078 0.217964 0.041 Uiso 1 1 calc R U . . .
H21D H -0.591044 0.585507 0.100261 0.041 Uiso 1 1 calc R U . . .
C22B C -0.4771(18) 0.6155(5) 0.2222(13) 0.037(5) Uani 1 1 d . . . . .
O21B O -0.3735(12) 0.6316(3) 0.1996(8) 0.036(3) Uani 1 1 d . . . . .
O22B O -0.5633(13) 0.6227(3) 0.2799(9) 0.039(3) Uani 1 1 d . . . . .
C31B C -0.2126(17) 0.5359(4) 0.4373(12) 0.027(4) Uani 1 1 d . . . . .
H31C H -0.106358 0.534861 0.487236 0.032 Uiso 1 1 calc R U . . .
H31D H -0.274883 0.519670 0.458814 0.032 Uiso 1 1 calc R U . . .
C32B C -0.2821(18) 0.5665(4) 0.4485(13) 0.030(4) Uani 1 1 d . . . . .
O31B O -0.2494(12) 0.5885(3) 0.3901(8) 0.030(3) Uani 1 1 d . . . . .
O32B O -0.3655(13) 0.5704(3) 0.5104(9) 0.038(3) Uani 1 1 d . . . . .
C41B C 0.2298(17) 0.5651(4) 0.3761(12) 0.028(4) Uani 1 1 d . . . . .
H41C H 0.260019 0.581044 0.331036 0.034 Uiso 1 1 calc R U . . .
H41D H 0.316364 0.550426 0.398520 0.034 Uiso 1 1 calc R U . . .
C42B C 0.205(2) 0.5802(4) 0.4785(13) 0.036(4) Uani 1 1 d . . . . .
O41B O 0.0829(13) 0.5757(3) 0.5063(9) 0.039(3) Uani 1 1 d . . . . .
O42B O 0.3096(13) 0.5985(3) 0.5295(10) 0.041(3) Uani 1 1 d . . . . .
O1W O 0.2769(12) 0.6670(3) 0.4326(10) 0.036(3) Uani 1 1 d . U . . .
H1X H 0.265121 0.686952 0.447806 0.055 Uiso 1 1 d R U . . .
H1Y H 0.203202 0.668468 0.377827 0.055 Uiso 1 1 d R U . . .
O2W O 0.2188(14) 0.6688(3) 0.0774(9) 0.040(3) Uani 1 1 d . . . . .
H2X H 0.160446 0.670915 0.116086 0.060 Uiso 1 1 d R U . . .
H2Y H 0.309175 0.663294 0.100507 0.060 Uiso 1 1 d R U . . .
O3W O -0.4776(14) 0.6913(3) 0.1951(9) 0.042(3) Uani 1 1 d . . . . .
H3X H -0.453943 0.673117 0.198678 0.064 Uiso 1 1 d R U . . .
H3Y H -0.558714 0.696077 0.208339 0.064 Uiso 1 1 d R U . . .
O4W O -0.4810(17) 0.5202(4) 0.5861(12) 0.068(5) Uani 1 1 d . . . . .
H4X H -0.443237 0.535258 0.564930 0.102 Uiso 1 1 d R U . . .
H4Y H -0.430284 0.516153 0.648566 0.102 Uiso 1 1 d R U . . .
O5W O -0.318(2) 0.5264(4) 0.8059(12) 0.066(4) Uani 1 1 d . . . . .
H5X H -0.231284 0.532357 0.807853 0.3(4) Uiso 1 1 d R . . . .
H5Y H -0.359313 0.540901 0.827443 0.509 Uiso 1 1 d R U . . .
O6W O -0.1578(16) 0.4958(3) 1.0031(11) 0.054(4) Uani 1 1 d . . . . .
H6X H -0.127026 0.478326 1.001584 0.081 Uiso 1 1 d R U . . .
H6Y H -0.143663 0.504094 0.949273 0.081 Uiso 1 1 d R U . . .
O7W O -0.1026(16) 0.5601(4) 0.7373(12) 0.074(5) Uani 1 1 d . . . . .
H7X H -0.027391 0.564605 0.788399 0.110 Uiso 1 1 d R U . . .
H7Y H -0.125990 0.576101 0.703098 0.110 Uiso 1 1 d R U . . .
O8W O 0.2038(15) 0.5578(3) 0.8877(10) 0.052(4) Uani 1 1 d . . . . .
H8X H 0.246415 0.555640 0.839363 0.078 Uiso 1 1 d R U . . .
H8Y H 0.277786 0.550768 0.934533 0.078 Uiso 1 1 d R U . . .
O9W O 0.408(4) 0.5667(8) 0.766(2) 0.062(7) Uani 0.64(4) 1 d . . P A 1
H9X H 0.500854 0.570299 0.778158 0.093 Uiso 0.64(4) 1 d R U P A 1
H9Y H 0.381496 0.574700 0.705243 0.093 Uiso 0.64(4) 1 d R U P A 1
O9V O 0.344(6) 0.5607(15) 0.726(4) 0.062(7) Uani 0.36(4) 1 d . . P A 2
H9E H 0.419500 0.551445 0.763533 0.093 Uiso 0.36(4) 1 d R U P A 2
H9F H 0.372574 0.578093 0.717120 0.093 Uiso 0.36(4) 1 d R U P A 2
O10W O 0.1711(14) 0.6170(3) 0.9391(10) 0.048(3) Uani 1 1 d . . . . .
H10X H 0.195049 0.621051 0.882327 0.071 Uiso 1 1 d R U . . .
H10Y H 0.164441 0.634229 0.962173 0.071 Uiso 1 1 d R U . . .
O11W O 0.7758(13) 0.6578(3) 0.4099(8) 0.034(3) Uani 1 1 d . U . . .
H11X H 0.733088 0.654895 0.345259 0.051 Uiso 1 1 d R U . . .
H11Y H 0.756716 0.675895 0.415729 0.051 Uiso 1 1 d R U . . .

loop_
_atom_site_aniso_label
_atom_site_aniso_U_11
_atom_site_aniso_U_22
_atom_site_aniso_U_33
_atom_site_aniso_U_23
_atom_site_aniso_U_13
_atom_site_aniso_U_12
Ba1 0.0222(5) 0.0507(7) 0.0198(5) -0.0029(4) 0.0058(4) 0.0006(4)
Ba2 0.0217(5) 0.0475(6) 0.0251(5) -0.0038(4) 0.0045(4) -0.0006(4)
Zn1 0.0216(11) 0.0477(14) 0.0148(10) -0.0003(9) 0.0035(8) -0.0008(9)
N1A 0.017(7) 0.060(10) 0.017(7) -0.002(6) 0.009(5) -0.003(6)
C1A 0.022(9) 0.060(12) 0.019(9) -0.004(8) -0.004(7) 0.000(8)
C2A 0.018(8) 0.048(11) 0.024(9) 0.002(7) 0.005(6) -0.006(7)
N2A 0.016(7) 0.062(10) 0.017(7) 0.005(6) 0.011(5) 0.009(6)
C3A 0.027(9) 0.058(11) 0.009(7) 0.006(7) -0.004(6) 0.016(8)
C4A 0.035(9) 0.045(11) 0.019(8) 0.002(7) 0.014(7) -0.003(8)
N3A 0.034(8) 0.051(10) 0.014(7) 0.002(6) 0.007(6) 0.006(7)
C5A 0.018(8) 0.060(12) 0.017(8) 0.003(7) 0.009(6) 0.002(7)
C6A 0.033(10) 0.055(12) 0.016(8) -0.008(8) 0.010(7) -0.005(8)
N4A 0.013(6) 0.041(8) 0.022(7) 0.002(6) 0.002(5) 0.004(5)
C7A 0.032(9) 0.055(12) 0.015(8) -0.003(7) 0.012(7) 0.000(8)
C8A 0.033(9) 0.051(11) 0.013(8) -0.001(7) 0.014(7) -0.002(8)
C11A 0.015(8) 0.059(12) 0.029(9) 0.004(8) 0.012(7) -0.007(7)
C12A 0.012(6) 0.040(8) 0.020(7) 0.002(6) 0.001(5) -0.004(5)
O11A 0.025(6) 0.048(8) 0.036(7) -0.002(6) 0.009(5) 0.001(5)
O12A 0.030(6) 0.057(8) 0.014(6) -0.002(5) 0.004(5) -0.005(5)
C21A 0.008(7) 0.054(11) 0.036(9) -0.012(8) 0.009(7) -0.010(7)
C22A 0.026(9) 0.057(11) 0.007(7) -0.008(7) -0.001(6) 0.004(8)
O21A 0.012(5) 0.065(8) 0.024(6) -0.005(5) 0.004(4) -0.005(5)
O22A 0.034(7) 0.055(8) 0.019(6) -0.011(5) -0.001(5) 0.002(6)
C31A 0.035(10) 0.045(11) 0.031(10) -0.007(8) 0.012(8) -0.001(8)
C32A 0.034(7) 0.036(7) 0.012(6) -0.005(6) 0.001(5) -0.001(6)
O31A 0.023(6) 0.058(8) 0.010(5) -0.002(5) 0.008(4) 0.004(5)
O32A 0.040(7) 0.059(9) 0.023(6) -0.006(6) 0.010(5) -0.013(6)
C41A 0.019(8) 0.054(12) 0.020(8) 0.004(8) -0.004(6) -0.003(7)
C42A 0.023(9) 0.045(11) 0.019(8) 0.000(7) 0.008(7) 0.010(7)
O41A 0.026(6) 0.053(8) 0.012(5) -0.004(5) 0.007(5) -0.004(5)
O42A 0.017(6) 0.058(8) 0.020(6) -0.001(5) 0.000(4) -0.002(5)
Zn2 0.0239(11) 0.0451(14) 0.0189(11) -0.0002(9) 0.0062(8) -0.0007(9)
N1B 0.020(6) 0.037(6) 0.011(5) -0.002(5) 0.007(4) 0.000(5)
C1B 0.036(9) 0.044(11) 0.009(7) 0.004(7) 0.005(6) -0.001(8)
C2B 0.032(9) 0.044(11) 0.012(8) 0.001(7) -0.005(7) -0.002(8)
N2B 0.011(6) 0.059(10) 0.027(7) -0.001(7) 0.001(5) 0.005(6)
C3B 0.020(8) 0.042(11) 0.031(9) -0.007(7) 0.006(7) 0.004(7)
C4B 0.006(7) 0.055(12) 0.041(10) 0.005(8) 0.002(7) -0.004(7)
N3B 0.017(7) 0.052(10) 0.025(7) -0.004(6) -0.005(6) -0.001(6)
C5B 0.041(10) 0.027(9) 0.023(9) -0.001(7) 0.001(7) -0.002(8)
C6B 0.017(8) 0.040(10) 0.027(9) -0.002(7) -0.003(7) 0.002(7)
N4B 0.013(6) 0.044(9) 0.022(7) 0.001(6) -0.001(5) 0.000(6)
C7B 0.013(8) 0.054(12) 0.032(9) 0.004(8) 0.010(7) 0.006(7)
C8B 0.017(8) 0.058(12) 0.029(9) 0.002(8) 0.009(7) 0.001(8)
C11B 0.022(8) 0.051(11) 0.013(8) 0.000(7) 0.004(6) -0.003(7)
C12B 0.028(9) 0.049(12) 0.012(8) 0.001(7) 0.004(6) -0.002(8)
O11B 0.027(6) 0.045(7) 0.011(5) -0.007(5) 0.005(4) -0.001(5)
O12B 0.029(6) 0.053(8) 0.015(5) -0.002(5) 0.009(5) -0.011(6)
C21B 0.037(10) 0.050(11) 0.020(8) 0.001(8) 0.014(7) 0.007(8)
C22B 0.015(8) 0.074(14) 0.018(8) -0.008(8) -0.003(7) 0.015(9)
O21B 0.022(6) 0.063(8) 0.020(6) -0.005(5) -0.001(5) -0.005(6)
O22B 0.028(6) 0.061(9) 0.025(6) -0.006(6) 0.001(5) 0.004(6)
C31B 0.016(8) 0.038(10) 0.024(8) -0.001(7) 0.001(6) 0.000(7)
C32B 0.022(8) 0.041(10) 0.027(9) -0.003(7) 0.006(7) -0.004(7)
O31B 0.023(6) 0.047(7) 0.024(6) 0.001(5) 0.017(5) 0.002(5)
O32B 0.036(7) 0.049(8) 0.036(7) 0.003(6) 0.024(6) -0.006(6)
C41B 0.019(8) 0.052(11) 0.014(8) -0.012(7) 0.005(6) 0.005(7)
C42B 0.045(11) 0.045(12) 0.022(9) -0.001(8) 0.017(8) 0.006(9)
O41B 0.028(6) 0.056(8) 0.038(7) 0.000(6) 0.017(5) -0.007(6)
O42B 0.021(6) 0.066(9) 0.040(7) -0.019(6) 0.013(5) -0.008(6)
O1W 0.016(5) 0.050(6) 0.045(6) -0.009(5) 0.011(4) 0.008(4)
O2W 0.043(7) 0.058(8) 0.024(6) 0.003(6) 0.018(5) 0.005(6)
O3W 0.036(7) 0.062(9) 0.029(7) -0.001(6) 0.008(5) 0.001(6)
O4W 0.056(9) 0.085(12) 0.062(10) 0.025(8) 0.015(8) -0.022(8)
O5W 0.058(10) 0.083(12) 0.053(9) -0.011(8) 0.010(8) -0.010(8)
O6W 0.064(10) 0.060(9) 0.048(8) -0.012(7) 0.032(7) 0.002(7)
O7W 0.042(9) 0.109(14) 0.053(10) 0.010(9) -0.014(7) -0.002(8)
O8W 0.047(8) 0.071(10) 0.040(8) 0.000(7) 0.014(6) 0.000(7)
O9W 0.042(18) 0.11(2) 0.020(16) 0.007(14) -0.007(11) 0.017(16)
O9V 0.042(18) 0.11(2) 0.020(16) 0.007(14) -0.007(11) 0.017(16)
O10W 0.046(8) 0.075(10) 0.034(7) 0.005(6) 0.031(6) 0.005(7)
O11W 0.034(6) 0.045(6) 0.016(5) -0.006(4) -0.005(4) -0.001(5)

loop_
_atom_type_symbol
_atom_type_description
_atom_type_scat_dispersion_real
_atom_type_scat_dispersion_imag
_atom_type_scat_source
C C 0.0181 0.0091 'International Tables Vol C Tables 4.2.6.8 and 6.1.1.4'
H H 0.0000 0.0000 'International Tables Vol C Tables 4.2.6.8 and 6.1.1.4'
Ba Ba -1.0456 8.4617 'International Tables Vol C Tables 4.2.6.8 and 6.1.1.4'
N N 0.0311 0.0180 'International Tables Vol C Tables 4.2.6.8 and 6.1.1.4'
O O 0.0492 0.0322 'International Tables Vol C Tables 4.2.6.8 and 6.1.1.4'
Zn Zn -1.5491 0.6778 'International Tables Vol C Tables 4.2.6.8 and 6.1.1.4'

loop_
_geom_angle_atom_site_label_1
_geom_angle_atom_site_label_2
_geom_angle_atom_site_label_3
_geom_angle
_geom_angle_site_symmetry_1
_geom_angle_site_symmetry_3
_geom_angle_publ_flag
O22A Ba1 O42A 95.9(4) . 1_655 ?
O22A Ba1 O11W 71.4(3) . . ?
O42A Ba1 O11W 76.1(3) 1_655 . ?
O22A Ba1 O32A 73.7(3) . 1_655 ?
O42A Ba1 O32A 88.4(3) 1_655 1_655 ?
O11W Ba1 O32A 139.8(3) . 1_655 ?
O22A Ba1 O1W 167.0(4) . 1_655 ?
O42A Ba1 O1W 71.2(3) 1_655 1_655 ?
O11W Ba1 O1W 105.8(3) . 1_655 ?
O32A Ba1 O1W 103.7(3) 1_655 1_655 ?
O22A Ba1 O11B 116.2(3) . 1_655 ?
O42A Ba1 O11B 117.0(3) 1_655 1_655 ?
O11W Ba1 O11B 66.7(3) . 1_655 ?
O32A Ba1 O11B 149.9(4) 1_655 1_655 ?
O1W Ba1 O11B 72.5(3) 1_655 1_655 ?
O22A Ba1 O42B 121.4(4) . 1_655 ?
O42A Ba1 O42B 132.1(3) 1_655 1_655 ?
O11W Ba1 O42B 140.4(3) . 1_655 ?
O32A Ba1 O42B 76.1(4) 1_655 1_655 ?
O1W Ba1 O42B 69.2(3) 1_655 1_655 ?
O11B Ba1 O42B 74.7(3) 1_655 1_655 ?
O22A Ba1 O41B 86.2(3) . 1_655 ?
O42A Ba1 O41B 177.6(3) 1_655 1_655 ?
O11W Ba1 O41B 105.9(3) . 1_655 ?
O32A Ba1 O41B 90.9(4) 1_655 1_655 ?
O1W Ba1 O41B 106.8(3) 1_655 1_655 ?
O11B Ba1 O41B 63.0(3) 1_655 1_655 ?
O42B Ba1 O41B 45.5(3) 1_655 1_655 ?
O22A Ba1 O31A 111.7(3) . 1_655 ?
O42A Ba1 O31A 65.2(3) 1_655 1_655 ?
O11W Ba1 O31A 141.3(3) . 1_655 ?
O32A Ba1 O31A 43.2(3) 1_655 1_655 ?
O1W Ba1 O31A 62.2(3) 1_655 1_655 ?
O11B Ba1 O31A 131.2(3) 1_655 1_655 ?
O42B Ba1 O31A 73.1(3) 1_655 1_655 ?
O41B Ba1 O31A 112.8(3) 1_655 1_655 ?
O42B Ba2 O22B 90.7(4) . 1_655 ?
O42B Ba2 O32B 73.5(4) . 1_655 ?
O22B Ba2 O32B 87.0(4) 1_655 1_655 ?
O42B Ba2 O11A 121.3(4) . . ?
O22B Ba2 O11A 116.9(4) 1_655 . ?
O32B Ba2 O11A 149.6(3) 1_655 . ?
O42B Ba2 O1W 72.0(4) . . ?
O22B Ba2 O1W 74.4(3) 1_655 . ?
O32B Ba2 O1W 140.3(4) 1_655 . ?
O11A Ba2 O1W 68.2(3) . . ?
O42B Ba2 O21A 91.0(3) . . ?
O22B Ba2 O21A 176.4(3) 1_655 . ?
O32B Ba2 O21A 90.4(4) 1_655 . ?
O11A Ba2 O21A 64.7(4) . . ?
O1W Ba2 O21A 109.2(3) . . ?
O42B Ba2 O11W 164.8(3) . . ?
O22B Ba2 O11W 74.7(3) 1_655 . ?
O32B Ba2 O11W 100.8(3) 1_655 . ?
O11A Ba2 O11W 70.6(3) . . ?
O1W Ba2 O11W 107.3(3) . . ?
O21A Ba2 O11W 103.3(3) . . ?
O42B Ba2 O22A 123.7(4) . . ?
O22B Ba2 O22A 131.2(3) 1_655 . ?
O32B Ba2 O22A 73.6(4) 1_655 . ?
O11A Ba2 O22A 76.4(3) . . ?
O1W Ba2 O22A 143.8(3) . . ?
O21A Ba2 O22A 45.4(3) . . ?
O11W Ba2 O22A 66.1(3) . . ?
O42B Ba2 O31B 109.9(3) . 1_655 ?
O22B Ba2 O31B 64.0(3) 1_655 1_655 ?
O32B Ba2 O31B 43.4(3) 1_655 1_655 ?
O11A Ba2 O31B 128.6(3) . 1_655 ?
O1W Ba2 O31B 138.3(3) . 1_655 ?
O21A Ba2 O31B 112.4(3) . 1_655 ?
O11W Ba2 O31B 60.1(3) . 1_655 ?
O22A Ba2 O31B 71.6(3) . 1_655 ?
O31A Zn1 O11A 88.5(4) . . ?
O31A Zn1 N1A 150.5(4) . . ?
O11A Zn1 N1A 76.1(5) . . ?
O31A Zn1 N3A 77.6(5) . . ?
O11A Zn1 N3A 152.8(5) . . ?
N1A Zn1 N3A 125.8(5) . . ?
O31A Zn1 N2A 126.0(5) . . ?
O11A Zn1 N2A 91.4(4) . . ?
N1A Zn1 N2A 80.1(5) . . ?
N3A Zn1 N2A 78.5(5) . . ?
O31A Zn1 N4A 91.9(4) . . ?
O11A Zn1 N4A 125.7(4) . . ?
N1A Zn1 N4A 77.6(5) . . ?
N3A Zn1 N4A 78.6(5) . . ?
N2A Zn1 N4A 129.2(5) . . ?
O31A Zn1 O21A 67.8(4) . . ?
O11A Zn1 O21A 69.9(4) . . ?
N1A Zn1 O21A 126.9(4) . . ?
N3A Zn1 O21A 83.2(4) . . ?
N2A Zn1 O21A 61.8(4) . . ?
N4A Zn1 O21A 155.3(4) . . ?
O31A Zn1 O41A 69.0(4) . . ?
O11A Zn1 O41A 70.9(4) . . ?
N1A Zn1 O41A 82.0(4) . . ?
N3A Zn1 O41A 123.4(4) . . ?
N2A Zn1 O41A 157.5(4) . . ?
N4A Zn1 O41A 58.9(4) . . ?
O21A Zn1 O41A 121.1(3) . . ?
C11A N1A C8A 111.5(13) . . ?
C11A N1A C1A 110.1(12) . . ?
C8A N1A C1A 110.5(13) . . ?
C11A N1A Zn1 105.8(10) . . ?
C8A N1A Zn1 109.9(9) . . ?
C1A N1A Zn1 109.0(11) . . ?
C2A C1A N1A 110.0(14) . . ?
C2A C1A H1AA 109.7 . . ?
N1A C1A H1AA 109.7 . . ?
C2A C1A H1AB 109.7 . . ?
N1A C1A H1AB 109.7 . . ?
H1AA C1A H1AB 108.2 . . ?
N2A C2A C1A 111.0(13) . . ?
N2A C2A H2AA 109.4 . . ?
C1A C2A H2AA 109.4 . . ?
N2A C2A H2AB 109.4 . . ?
C1A C2A H2AB 109.4 . . ?
H2AA C2A H2AB 108.0 . . ?
C2A N2A C21A 109.7(12) . . ?
C2A N2A C3A 109.8(13) . . ?
C21A N2A C3A 107.5(13) . . ?
C2A N2A Zn1 104.1(10) . . ?
C21A N2A Zn1 116.5(9) . . ?
C3A N2A Zn1 109.1(9) . . ?
N2A C3A C4A 110.5(12) . . ?
N2A C3A H3AA 109.6 . . ?
C4A C3A H3AA 109.6 . . ?
N2A C3A H3AB 109.6 . . ?
C4A C3A H3AB 109.6 . . ?
H3AA C3A H3AB 108.1 . . ?
N3A C4A C3A 112.8(13) . . ?
N3A C4A H4AA 109.0 . . ?
C3A C4A H4AA 109.0 . . ?
N3A C4A H4AB 109.0 . . ?
C3A C4A H4AB 109.0 . . ?
H4AA C4A H4AB 107.8 . . ?
C4A N3A C31A 113.4(14) . . ?
C4A N3A C5A 110.4(13) . . ?
C31A N3A C5A 109.6(13) . . ?
C4A N3A Zn1 109.4(10) . . ?
C31A N3A Zn1 103.4(9) . . ?
C5A N3A Zn1 110.5(9) . . ?
N3A C5A C6A 111.0(13) . . ?
N3A C5A H5AA 109.4 . . ?
C6A C5A H5AA 109.4 . . ?
N3A C5A H5AB 109.4 . . ?
C6A C5A H5AB 109.4 . . ?
H5AA C5A H5AB 108.0 . . ?
N4A C6A C5A 111.9(14) . . ?
N4A C6A H6AA 109.2 . . ?
C5A C6A H6AA 109.2 . . ?
N4A C6A H6AB 109.2 . . ?
C5A C6A H6AB 109.2 . . ?
H6AA C6A H6AB 107.9 . . ?
C7A N4A C6A 107.2(13) . . ?
C7A N4A C41A 110.5(12) . . ?
C6A N4A C41A 109.4(12) . . ?
C7A N4A Zn1 109.8(9) . . ?
C6A N4A Zn1 103.5(10) . . ?
C41A N4A Zn1 115.9(10) . . ?
N4A C7A C8A 110.7(14) . . ?
N4A C7A H7AA 109.5 . . ?
C8A C7A H7AA 109.5 . . ?
N4A C7A H7AB 109.5 . . ?
C8A C7A H7AB 109.5 . . ?
H7AA C7A H7AB 108.1 . . ?
N1A C8A C7A 112.0(14) . . ?
N1A C8A H8AA 109.2 . . ?
C7A C8A H8AA 109.2 . . ?
N1A C8A H8AB 109.2 . . ?
C7A C8A H8AB 109.2 . . ?
H8AA C8A H8AB 107.9 . . ?
N1A C11A C12A 110.2(14) . . ?
N1A C11A H11A 109.6 . . ?
C12A C11A H11A 109.6 . . ?
N1A C11A H11B 109.6 . . ?
C12A C11A H11B 109.6 . . ?
H11A C11A H11B 108.1 . . ?
O12A C12A O11A 125.1(16) . . ?
O12A C12A C11A 117.1(14) . . ?
O11A C12A C11A 117.9(14) . . ?
C12A O11A Zn1 116.1(10) . . ?
C12A O11A Ba2 125.2(10) . . ?
Zn1 O11A Ba2 116.3(5) . . ?
N2A C21A C22A 113.0(13) . . ?
N2A C21A H21A 109.0 . . ?
C22A C21A H21A 109.0 . . ?
N2A C21A H21B 109.0 . . ?
C22A C21A H21B 109.0 . . ?
H21A C21A H21B 107.8 . . ?
O21A C22A O22A 122.9(15) . . ?
O21A C22A C21A 121.0(14) . . ?
O22A C22A C21A 116.0(15) . . ?
C22A O21A Ba2 90.0(8) . . ?
C22A O21A Zn1 98.3(11) . . ?
Ba2 O21A Zn1 91.9(3) . . ?
C22A O22A Ba1 135.2(11) . . ?
C22A O22A Ba2 84.8(9) . . ?
Ba1 O22A Ba2 109.5(4) . . ?
N3A C31A C32A 110.7(14) . . ?
N3A C31A H31A 109.5 . . ?
C32A C31A H31A 109.5 . . ?
N3A C31A H31B 109.5 . . ?
C32A C31A H31B 109.5 . . ?
H31A C31A H31B 108.1 . . ?
O32A C32A O31A 121.7(14) . . ?
O32A C32A C31A 121.5(15) . . ?
O31A C32A C31A 116.8(15) . . ?
O32A C32A Ba1 52.6(8) . 1_455 ?
O31A C32A Ba1 69.2(8) . 1_455 ?
C31A C32A Ba1 174.0(12) . 1_455 ?
C32A O31A Zn1 116.6(9) . . ?
C32A O31A Ba1 88.5(9) . 1_455 ?
Zn1 O31A Ba1 153.1(5) . 1_455 ?
C32A O32A Ba1 106.5(9) . 1_455 ?
N4A C41A C42A 113.2(13) . . ?
N4A C41A H41A 108.9 . . ?
C42A C41A H41A 108.9 . . ?
N4A C41A H41B 108.9 . . ?
C42A C41A H41B 108.9 . . ?
H41A C41A H41B 107.8 . . ?
O41A C42A O42A 126.1(15) . . ?
O41A C42A C41A 119.9(15) . . ?
O42A C42A C41A 114.0(13) . . ?
C42A O41A Zn1 87.8(9) . . ?
C42A O42A Ba1 123.9(10) . 1_455 ?
O31B Zn2 O11B 87.7(4) . . ?
O31B Zn2 N1B 147.7(5) . . ?
O11B Zn2 N1B 77.4(4) . . ?
O31B Zn2 N3B 79.5(5) . . ?
O11B Zn2 N3B 152.5(4) . . ?
N1B Zn2 N3B 124.9(5) . . ?
O31B Zn2 N4B 127.9(4) . . ?
O11B Zn2 N4B 91.3(4) . . ?
N1B Zn2 N4B 81.5(5) . . ?
N3B Zn2 N4B 78.1(5) . . ?
O31B Zn2 N2B 90.6(5) . . ?
O11B Zn2 N2B 126.4(5) . . ?
N1B Zn2 N2B 76.2(5) . . ?
N3B Zn2 N2B 78.3(5) . . ?
N4B Zn2 N2B 129.0(5) . . ?
O31B Zn2 O41B 69.5(4) . . ?
O11B Zn2 O41B 68.4(4) . . ?
N1B Zn2 O41B 127.9(4) . . ?
N3B Zn2 O41B 84.3(4) . . ?
N4B Zn2 O41B 62.0(4) . . ?
N2B Zn2 O41B 155.8(4) . . ?
O31B Zn2 O21B 66.4(4) . . ?
O11B Zn2 O21B 71.8(4) . . ?
N1B Zn2 O21B 81.7(4) . . ?
N3B Zn2 O21B 123.0(4) . . ?
N4B Zn2 O21B 158.4(4) . . ?
N2B Zn2 O21B 58.8(4) . . ?
O41B Zn2 O21B 120.5(3) . . ?
C11B N1B C1B 111.4(12) . . ?
C11B N1B C8B 109.8(12) . . ?
C1B N1B C8B 110.6(12) . . ?
C11B N1B Zn2 104.4(9) . . ?
C1B N1B Zn2 113.3(9) . . ?
C8B N1B Zn2 107.1(9) . . ?
N1B C1B C2B 109.5(12) . . ?
N1B C1B H1BA 109.8 . . ?
C2B C1B H1BA 109.8 . . ?
N1B C1B H1BB 109.8 . . ?
C2B C1B H1BB 109.8 . . ?
H1BA C1B H1BB 108.2 . . ?
N2B C2B C1B 111.4(12) . . ?
N2B C2B H2BA 109.4 . . ?
C1B C2B H2BA 109.4 . . ?
N2B C2B H2BB 109.4 . . ?
C1B C2B H2BB 109.4 . . ?
H2BA C2B H2BB 108.0 . . ?
C3B N2B C21B 110.2(13) . . ?
C3B N2B C2B 109.2(13) . . ?
C21B N2B C2B 110.5(13) . . ?
C3B N2B Zn2 103.5(9) . . ?
C21B N2B Zn2 114.5(10) . . ?
C2B N2B Zn2 108.6(9) . . ?
N2B C3B C4B 111.4(14) . . ?
N2B C3B H3BA 109.3 . . ?
C4B C3B H3BA 109.3 . . ?
N2B C3B H3BB 109.3 . . ?
C4B C3B H3BB 109.3 . . ?
H3BA C3B H3BB 108.0 . . ?
C3B C4B N3B 110.8(13) . . ?
C3B C4B H4BA 109.5 . . ?
N3B C4B H4BA 109.5 . . ?
C3B C4B H4BB 109.5 . . ?
N3B C4B H4BB 109.5 . . ?
H4BA C4B H4BB 108.1 . . ?
C5B N3B C31B 114.2(12) . . ?
C5B N3B C4B 111.2(13) . . ?
C31B N3B C4B 110.3(13) . . ?
C5B N3B Zn2 109.5(10) . . ?
C31B N3B Zn2 101.2(10) . . ?
C4B N3B Zn2 110.0(10) . . ?
N3B C5B C6B 109.7(13) . . ?
N3B C5B H5BA 109.7 . . ?
C6B C5B H5BA 109.7 . . ?
N3B C5B H5BB 109.7 . . ?
C6B C5B H5BB 109.7 . . ?
H5BA C5B H5BB 108.2 . . ?
N4B C6B C5B 112.5(13) . . ?
N4B C6B H6BA 109.1 . . ?
C5B C6B H6BA 109.1 . . ?
N4B C6B H6BB 109.1 . . ?
C5B C6B H6BB 109.1 . . ?
H6BA C6B H6BB 107.8 . . ?
C6B N4B C41B 110.1(12) . . ?
C6B N4B C7B 112.1(13) . . ?
C41B N4B C7B 109.8(12) . . ?
C6B N4B Zn2 108.6(9) . . ?
C41B N4B Zn2 114.3(10) . . ?
C7B N4B Zn2 101.8(9) . . ?
C8B C7B N4B 110.6(14) . . ?
C8B C7B H7BA 109.5 . . ?
N4B C7B H7BA 109.5 . . ?
C8B C7B H7BB 109.5 . . ?
N4B C7B H7BB 109.5 . . ?
H7BA C7B H7BB 108.1 . . ?
C7B C8B N1B 111.2(13) . . ?
C7B C8B H8BA 109.4 . . ?
N1B C8B H8BA 109.4 . . ?
C7B C8B H8BB 109.4 . . ?
N1B C8B H8BB 109.4 . . ?
H8BA C8B H8BB 108.0 . . ?
N1B C11B C12B 112.4(13) . . ?
N1B C11B H11C 109.1 . . ?
C12B C11B H11C 109.1 . . ?
N1B C11B H11D 109.1 . . ?
C12B C11B H11D 109.1 . . ?
H11C C11B H11D 107.9 . . ?
O12B C12B O11B 125.9(14) . . ?
O12B C12B C11B 118.6(14) . . ?
O11B C12B C11B 115.4(15) . . ?
C12B O11B Zn2 115.8(10) . . ?
C12B O11B Ba1 124.5(10) . 1_455 ?
Zn2 O11B Ba1 118.7(4) . 1_455 ?
N2B C21B C22B 115.8(14) . . ?
N2B C21B H21C 108.3 . . ?
C22B C21B H21C 108.3 . . ?
N2B C21B H21D 108.3 . . ?
C22B C21B H21D 108.3 . . ?
H21C C21B H21D 107.4 . . ?
O22B C22B O21B 127.9(18) . . ?
O22B C22B C21B 115.4(17) . . ?
O21B C22B C21B 116.7(14) . . ?
C22B O21B Zn2 88.8(10) . . ?
C22B O22B Ba2 122.4(10) . 1_455 ?
N3B C31B C32B 111.7(13) . . ?
N3B C31B H31C 109.3 . . ?
C32B C31B H31C 109.3 . . ?
N3B C31B H31D 109.3 . . ?
C32B C31B H31D 109.3 . . ?
H31C C31B H31D 107.9 . . ?
O32B C32B O31B 122.3(16) . . ?
O32B C32B C31B 121.6(15) . . ?
O31B C32B C31B 116.1(14) . . ?
O32B C32B Ba2 51.0(9) . 1_455 ?
O31B C32B Ba2 71.3(9) . 1_455 ?
C31B C32B Ba2 172.5(11) . 1_455 ?
C32B O31B Zn2 116.3(10) . . ?
C32B O31B Ba2 85.9(9) . 1_455 ?
Zn2 O31B Ba2 156.7(5) . 1_455 ?
C32B O32B Ba2 108.4(11) . 1_455 ?
N4B C41B C42B 113.2(13) . . ?
N4B C41B H41C 108.9 . . ?
C42B C41B H41C 108.9 . . ?
N4B C41B H41D 108.9 . . ?
C42B C41B H41D 108.9 . . ?
H41C C41B H41D 107.7 . . ?
O41B C42B O42B 122.2(15) . . ?
O41B C42B C41B 121.5(16) . . ?
O42B C42B C41B 116.2(15) . . ?
O41B C42B Ba1 68.3(10) . 1_455 ?
O42B C42B Ba1 68.2(9) . 1_455 ?
C41B C42B Ba1 136.7(11) . 1_455 ?
C42B O41B Ba1 87.6(11) . 1_455 ?
C42B O41B Zn2 96.1(10) . . ?
Ba1 O41B Zn2 94.0(4) 1_455 . ?
C42B O42B Ba2 139.9(11) . . ?
C42B O42B Ba1 87.5(10) . 1_455 ?
Ba2 O42B Ba1 107.8(5) . 1_455 ?
Ba2 O1W Ba1 104.9(4) . 1_455 ?
Ba2 O1W H1X 128.4 . . ?
Ba1 O1W H1X 99.5 1_455 . ?
Ba2 O1W H1Y 136.1 . . ?
Ba1 O1W H1Y 86.7 1_455 . ?
H1X O1W H1Y 89.4 . . ?
H2X O2W H2Y 123.6 . . ?
H3X O3W H3Y 117.7 . . ?
H4X O4W H4Y 109.1 . . ?
H5X O5W H5Y 104.8 . . ?
H6X O6W H6Y 105.1 . . ?
H7X O7W H7Y 104.4 . . ?
H8X O8W H8Y 93.0 . . ?
H9X O9W H9Y 96.1 . . ?
H9E O9V H9F 107.6 . . ?
H10X O10W H10Y 100.3 . . ?
Ba1 O11W Ba2 109.3(4) . . ?
Ba1 O11W H11X 129.5 . . ?
Ba2 O11W H11X 98.6 . . ?
Ba1 O11W H11Y 113.8 . . ?
Ba2 O11W H11Y 99.9 . . ?
H11X O11W H11Y 101.2 . . ?

loop_
_geom_bond_atom_site_label_1
_geom_bond_atom_site_label_2
_geom_bond_distance
_geom_bond_site_symmetry_2
_geom_bond_publ_flag
Ba1 O22A 2.688(12) . ?
Ba1 O42A 2.719(12) 1_655 ?
Ba1 O11W 2.764(11) . ?
Ba1 O32A 2.802(11) 1_655 ?
Ba1 O1W 2.821(12) 1_655 ?
Ba1 O11B 2.845(10) 1_655 ?
Ba1 O42B 2.864(12) 1_655 ?
Ba1 O41B 2.867(13) 1_655 ?
Ba1 O31A 3.164(11) 1_655 ?
Ba2 O42B 2.667(12) . ?
Ba2 O22B 2.718(11) 1_655 ?
Ba2 O32B 2.751(12) 1_655 ?
Ba2 O11A 2.780(12) . ?
Ba2 O1W 2.819(11) . ?
Ba2 O21A 2.837(10) . ?
Ba2 O11W 2.886(12) . ?
Ba2 O22A 2.949(11) . ?
Ba2 O31B 3.192(10) 1_655 ?
Zn1 O31A 2.082(12) . ?
Zn1 O11A 2.125(12) . ?
Zn1 N1A 2.196(14) . ?
Zn1 N3A 2.238(13) . ?
Zn1 N2A 2.287(13) . ?
Zn1 N4A 2.333(13) . ?
Zn1 O21A 2.979(13) . ?
Zn1 O41A 3.210(11) . ?
N1A C11A 1.49(2) . ?
N1A C8A 1.49(2) . ?
N1A C1A 1.51(2) . ?
C1A C2A 1.51(2) . ?
C1A H1AA 0.9900 . ?
C1A H1AB 0.9900 . ?
C2A N2A 1.46(2) . ?
C2A H2AA 0.9900 . ?
C2A H2AB 0.9900 . ?
N2A C21A 1.48(2) . ?
N2A C3A 1.499(19) . ?
C3A C4A 1.52(2) . ?
C3A H3AA 0.9900 . ?
C3A H3AB 0.9900 . ?
C4A N3A 1.45(2) . ?
C4A H4AA 0.9900 . ?
C4A H4AB 0.9900 . ?
N3A C31A 1.47(2) . ?
N3A C5A 1.49(2) . ?
C5A C6A 1.49(2) . ?
C5A H5AA 0.9900 . ?
C5A H5AB 0.9900 . ?
C6A N4A 1.487(19) . ?
C6A H6AA 0.9900 . ?
C6A H6AB 0.9900 . ?
N4A C7A 1.47(2) . ?
N4A C41A 1.497(19) . ?
C7A C8A 1.51(2) . ?
C7A H7AA 0.9900 . ?
C7A H7AB 0.9900 . ?
C8A H8AA 0.9900 . ?
C8A H8AB 0.9900 . ?
C11A C12A 1.50(2) . ?
C11A H11A 0.9900 . ?
C11A H11B 0.9900 . ?
C12A O12A 1.255(18) . ?
C12A O11A 1.269(19) . ?
C21A C22A 1.52(2) . ?
C21A H21A 0.9900 . ?
C21A H21B 0.9900 . ?
C22A O21A 1.264(19) . ?
C22A O22A 1.280(19) . ?
C31A C32A 1.49(2) . ?
C31A H31A 0.9900 . ?
C31A H31B 0.9900 . ?
C32A O32A 1.26(2) . ?
C32A O31A 1.283(19) . ?
C41A C42A 1.54(2) . ?
C41A H41A 0.9900 . ?
C41A H41B 0.9900 . ?
C42A O41A 1.236(18) . ?
C42A O42A 1.25(2) . ?
Zn2 O31B 2.048(10) . ?
Zn2 O11B 2.138(11) . ?
Zn2 N1B 2.197(12) . ?
Zn2 N3B 2.246(15) . ?
Zn2 N4B 2.292(13) . ?
Zn2 N2B 2.359(12) . ?
Zn2 O41B 3.015(12) . ?
Zn2 O21B 3.207(12) . ?
N1B C11B 1.44(2) . ?
N1B C1B 1.468(19) . ?
N1B C8B 1.508(19) . ?
C1B C2B 1.51(2) . ?
C1B H1BA 0.9900 . ?
C1B H1BB 0.9900 . ?
C2B N2B 1.49(2) . ?
C2B H2BA 0.9900 . ?
C2B H2BB 0.9900 . ?
N2B C3B 1.48(2) . ?
N2B C21B 1.48(2) . ?
C3B C4B 1.49(2) . ?
C3B H3BA 0.9900 . ?
C3B H3BB 0.9900 . ?
C4B N3B 1.518(19) . ?
C4B H4BA 0.9900 . ?
C4B H4BB 0.9900 . ?
N3B C5B 1.47(2) . ?
N3B C31B 1.48(2) . ?
C5B C6B 1.53(2) . ?
C5B H5BA 0.9900 . ?
C5B H5BB 0.9900 . ?
C6B N4B 1.44(2) . ?
C6B H6BA 0.9900 . ?
C6B H6BB 0.9900 . ?
N4B C41B 1.482(19) . ?
N4B C7B 1.50(2) . ?
C7B C8B 1.48(2) . ?
C7B H7BA 0.9900 . ?
C7B H7BB 0.9900 . ?
C8B H8BA 0.9900 . ?
C8B H8BB 0.9900 . ?
C11B C12B 1.53(2) . ?
C11B H11C 0.9900 . ?
C11B H11D 0.9900 . ?
C12B O12B 1.24(2) . ?
C12B O11B 1.273(19) . ?
C21B C22B 1.54(3) . ?
C21B H21C 0.9900 . ?
C21B H21D 0.9900 . ?
C22B O22B 1.25(2) . ?
C22B O21B 1.26(2) . ?
C31B C32B 1.50(2) . ?
C31B H31C 0.9900 . ?
C31B H31D 0.9900 . ?
C32B O32B 1.248(19) . ?
C32B O31B 1.30(2) . ?
C41B C42B 1.54(2) . ?
C41B H41C 0.9900 . ?
C41B H41D 0.9900 . ?
C42B O41B 1.26(2) . ?
C42B O42B 1.27(2) . ?
O1W H1X 0.9105 . ?
O1W H1Y 0.8211 . ?
O2W H2X 0.8216 . ?
O2W H2Y 0.8198 . ?
O3W H3X 0.8243 . ?
O3W H3Y 0.8210 . ?
O4W H4X 0.8210 . ?
O4W H4Y 0.8213 . ?
O5W H5X 0.8195 . ?
O5W H5Y 0.8220 . ?
O6W H6X 0.8186 . ?
O6W H6Y 0.8193 . ?
O7W H7X 0.8215 . ?
O7W H7Y 0.8223 . ?
O8W H8X 0.8199 . ?
O8W H8Y 0.8206 . ?
O9W H9X 0.8228 . ?
O9W H9Y 0.8224 . ?
O9V H9E 0.8207 . ?
O9V H9F 0.8203 . ?
O10W H10X 0.8335 . ?
O10W H10Y 0.8195 . ?
O11W H11X 0.8189 . ?
O11W H11Y 0.8174 . ?

loop_
_geom_hbond_atom_site_label_D
_geom_hbond_atom_site_label_H
_geom_hbond_atom_site_label_A
_geom_hbond_distance_DH
_geom_hbond_distance_HA
_geom_hbond_distance_DA
_geom_hbond_angle_DHA
_geom_hbond_site_symmetry_A
_geom_hbond_publ_flag
O1W H1X O41A 0.91 1.91 2.782(16) 161 . yes
O1W H1Y O12B 0.82 1.90 2.688(15) 159 . yes
O2W H2X O12B 0.82 2.06 2.820(15) 155 . yes
O2W H2Y O3W 0.82 2.31 2.896(17) 129 1_655 yes
O3W H3X O21B 0.82 1.96 2.777(19) 172 . yes
O4W H4X O32B 0.82 1.90 2.723(18) 177 . yes
O4W H4Y O5W 0.82 2.03 2.80(2) 154 . yes
O5W H5X O7W 0.82 2.05 2.77(2) 146 . yes
O5W H5Y O9W^a 0.82 2.32 2.96(3) 136 1_455 yes
O6W H6X O8W 0.82 2.35 2.82(2) 117 3_567 yes
O6W H6Y O5W 0.82 2.27 2.86(2) 129 . yes
O7W H7X O8W 0.82 2.13 2.885(19) 153 . yes
O7W H7Y O22A 0.82 2.39 3.19(2) 164 1_455 yes
O8W H8X O9W^a 0.82 2.00 2.75(3) 152.0 . yes
O8W H8X O9V^b 0.82 1.91 2.71(5) 167 . yes
O9W^a H9X^a O5W 0.82 2.48 2.96(3) 118 1_655 yes
O9W^a H9Y^a O42B 0.82 2.40 3.22(3) 179 . yes
O9V^b H9E^b O5W 0.82 2.52 3.28(5) 156 1_655 yes
O9V^b H9F^b O42B 0.82 2.47 2.95(6) 118 . yes
O10W H10X O32A 0.83 1.92 2.750(16) 173 . yes
O10W H10Y O2W 0.82 2.08 2.838(18) 155 1_556 yes
O11W H11X O21B 0.82 2.11 2.889(15) 160 1_655 yes
O11W H11Y O12A 0.82 2.00 2.765(17) 155.0 . yes

loop_
_geom_torsion_atom_site_label_1
_geom_torsion_atom_site_label_2
_geom_torsion_atom_site_label_3
_geom_torsion_atom_site_label_4
_geom_torsion
_geom_torsion_site_symmetry_1
_geom_torsion_site_symmetry_2
_geom_torsion_site_symmetry_3
_geom_torsion_site_symmetry_4
_geom_torsion_publ_flag
C11A N1A C1A C2A -150.6(15) . . . . ?
C8A N1A C1A C2A 85.8(17) . . . . ?
Zn1 N1A C1A C2A -35.0(16) . . . . ?
N1A C1A C2A N2A 58.2(18) . . . . ?
C1A C2A N2A C21A 77.6(16) . . . . ?
C1A C2A N2A C3A -164.4(13) . . . . ?
C1A C2A N2A Zn1 -47.7(14) . . . . ?
C2A N2A C3A C4A 81.0(16) . . . . ?
C21A N2A C3A C4A -159.7(14) . . . . ?
Zn1 N2A C3A C4A -32.5(17) . . . . ?
N2A C3A C4A N3A 51(2) . . . . ?
C3A C4A N3A C31A 73.0(18) . . . . ?
C3A C4A N3A C5A -163.6(14) . . . . ?
C3A C4A N3A Zn1 -41.8(17) . . . . ?
C4A N3A C5A C6A 88.7(16) . . . . ?
C31A N3A C5A C6A -145.7(14) . . . . ?
Zn1 N3A C5A C6A -32.3(15) . . . . ?
N3A C5A C6A N4A 56.6(17) . . . . ?
C5A C6A N4A C7A -164.0(13) . . . . ?
C5A C6A N4A C41A 76.1(17) . . . . ?
C5A C6A N4A Zn1 -47.9(14) . . . . ?
C6A N4A C7A C8A 81.6(15) . . . . ?
C41A N4A C7A C8A -159.2(13) . . . . ?
Zn1 N4A C7A C8A -30.2(14) . . . . ?
C11A N1A C8A C7A 72.7(16) . . . . ?
C1A N1A C8A C7A -164.6(13) . . . . ?
Zn1 N1A C8A C7A -44.2(14) . . . . ?
N4A C7A C8A N1A 50.3(17) . . . . ?
C8A N1A C11A C12A -156.5(13) . . . . ?
C1A N1A C11A C12A 80.5(16) . . . . ?
Zn1 N1A C11A C12A -37.1(13) . . . . ?
N1A C11A C12A O12A -160.3(13) . . . . ?
N1A C11A C12A O11A 21.1(18) . . . . ?
O12A C12A O11A Zn1 -170.2(12) . . . . ?
C11A C12A O11A Zn1 8.3(17) . . . . ?
O12A C12A O11A Ba2 -9(2) . . . . ?
C11A C12A O11A Ba2 169.8(9) . . . . ?
C2A N2A C21A C22A -160.9(13) . . . . ?
C3A N2A C21A C22A 79.7(17) . . . . ?
Zn1 N2A C21A C22A -43.0(17) . . . . ?
N2A C21A C22A O21A -9(2) . . . . ?
N2A C21A C22A O22A 166.1(14) . . . . ?
O22A C22A O21A Ba2 -44.5(16) . . . . ?
C21A C22A O21A Ba2 130.0(14) . . . . ?
O22A C22A O21A Zn1 -136.4(15) . . . . ?
C21A C22A O21A Zn1 38.1(16) . . . . ?
O21A C22A O22A Ba1 155.3(12) . . . . ?
C21A C22A O22A Ba1 -19(2) . . . . ?
O21A C22A O22A Ba2 42.6(15) . . . . ?
C21A C22A O22A Ba2 -132.1(13) . . . . ?
C4A N3A C31A C32A -158.7(14) . . . . ?
C5A N3A C31A C32A 77.4(16) . . . . ?
Zn1 N3A C31A C32A -40.4(15) . . . . ?
N3A C31A C32A O32A -144.2(16) . . . . ?
N3A C31A C32A O31A 37(2) . . . . ?
O32A C32A O31A Zn1 170.8(12) . . . . ?
C31A C32A O31A Zn1 -10.2(19) . . . . ?
Ba1 C32A O31A Zn1 169.9(8) 1_455 . . . ?
O32A C32A O31A Ba1 0.8(16) . . . 1_455 ?
C31A C32A O31A Ba1 179.9(14) . . . 1_455 ?
O31A C32A O32A Ba1 -1.0(19) . . . 1_455 ?
C31A C32A O32A Ba1 -180.0(13) . . . 1_455 ?
C7A N4A C41A C42A 86.8(17) . . . . ?
C6A N4A C41A C42A -155.4(14) . . . . ?
Zn1 N4A C41A C42A -39.0(17) . . . . ?
N4A C41A C42A O41A -30(2) . . . . ?
N4A C41A C42A O42A 151.5(14) . . . . ?
O42A C42A O41A Zn1 -126.9(17) . . . . ?
C41A C42A O41A Zn1 55.3(15) . . . . ?
O41A C42A O42A Ba1 70(2) . . . 1_455 ?
C41A C42A O42A Ba1 -112.4(13) . . . 1_455 ?
C11B N1B C1B C2B -73.7(16) . . . . ?
C8B N1B C1B C2B 163.8(13) . . . . ?
Zn2 N1B C1B C2B 43.6(16) . . . . ?
N1B C1B C2B N2B -51.6(19) . . . . ?
C1B C2B N2B C3B -78.5(16) . . . . ?
C1B C2B N2B C21B 160.1(14) . . . . ?
C1B C2B N2B Zn2 33.7(16) . . . . ?
C21B N2B C3B C4B -73.5(16) . . . . ?
C2B N2B C3B C4B 165.0(13) . . . . ?
Zn2 N2B C3B C4B 49.4(13) . . . . ?
N2B C3B C4B N3B -58.1(18) . . . . ?
C3B C4B N3B C5B -88.6(17) . . . . ?
C3B C4B N3B C31B 143.6(15) . . . . ?
C3B C4B N3B Zn2 32.9(17) . . . . ?
C31B N3B C5B C6B -71.6(17) . . . . ?
C4B N3B C5B C6B 162.7(13) . . . . ?
Zn2 N3B C5B C6B 41.0(14) . . . . ?
N3B C5B C6B N4B -53.9(18) . . . . ?
C5B C6B N4B C41B 162.8(13) . . . . ?
C5B C6B N4B C7B -74.7(16) . . . . ?
C5B C6B N4B Zn2 37.0(15) . . . . ?
C6B N4B C7B C8B 164.3(12) . . . . ?
C41B N4B C7B C8B -72.9(16) . . . . ?
Zn2 N4B C7B C8B 48.5(13) . . . . ?
N4B C7B C8B N1B -61.2(17) . . . . ?
C11B N1B C8B C7B 149.9(13) . . . . ?
C1B N1B C8B C7B -86.7(16) . . . . ?
Zn2 N1B C8B C7B 37.1(15) . . . . ?
C1B N1B C11B C12B 163.0(13) . . . . ?
C8B N1B C11B C12B -74.1(15) . . . . ?
Zn2 N1B C11B C12B 40.4(14) . . . . ?
N1B C11B C12B O12B 153.3(14) . . . . ?
N1B C11B C12B O11B -30(2) . . . . ?
O12B C12B O11B Zn2 177.3(13) . . . . ?
C11B C12B O11B Zn2 0.3(18) . . . . ?
O12B C12B O11B Ba1 9(2) . . . 1_455 ?
C11B C12B O11B Ba1 -167.6(10) . . . 1_455 ?
C3B N2B C21B C22B 155.5(14) . . . . ?
C2B N2B C21B C22B -83.8(17) . . . . ?
Zn2 N2B C21B C22B 39.2(17) . . . . ?
N2B C21B C22B O22B -153.2(14) . . . . ?
N2B C21B C22B O21B 29(2) . . . . ?
O22B C22B O21B Zn2 128.1(17) . . . . ?
C21B C22B O21B Zn2 -54.7(13) . . . . ?
O21B C22B O22B Ba2 -69(2) . . . 1_455 ?
C21B C22B O22B Ba2 113.8(13) . . . 1_455 ?
C5B N3B C31B C32B 158.1(13) . . . . ?
C4B N3B C31B C32B -75.7(17) . . . . ?
Zn2 N3B C31B C32B 40.7(13) . . . . ?
N3B C31B C32B O32B 144.2(15) . . . . ?
N3B C31B C32B O31B -36.1(19) . . . . ?
O32B C32B O31B Zn2 -172.3(12) . . . . ?
C31B C32B O31B Zn2 8.0(17) . . . . ?
Ba2 C32B O31B Zn2 -172.7(8) 1_455 . . . ?
O32B C32B O31B Ba2 0.4(15) . . . 1_455 ?
C31B C32B O31B Ba2 -179.3(12) . . . 1_455 ?
O31B C32B O32B Ba2 -0.5(18) . . . 1_455 ?
C31B C32B O32B Ba2 179.2(11) . . . 1_455 ?
C6B N4B C41B C42B -76.1(17) . . . . ?
C7B N4B C41B C42B 160.0(14) . . . . ?
Zn2 N4B C41B C42B 46.4(17) . . . . ?
N4B C41B C42B O41B 8(2) . . . . ?
N4B C41B C42B O42B -168.7(15) . . . . ?
N4B C41B C42B Ba1 -83(2) . . . 1_455 ?
O42B C42B O41B Ba1 43.7(17) . . . 1_455 ?
C41B C42B O41B Ba1 -132.4(16) . . . 1_455 ?
O42B C42B O41B Zn2 137.5(16) . . . . ?
C41B C42B O41B Zn2 -38.7(17) . . . . ?
Ba1 C42B O41B Zn2 93.7(4) 1_455 . . . ?
O41B C42B O42B Ba2 -158.9(12) . . . . ?
C41B C42B O42B Ba2 18(3) . . . . ?
Ba1 C42B O42B Ba2 -115.1(16) 1_455 . . . ?
O41B C42B O42B Ba1 -43.8(17) . . . 1_455 ?
C41B C42B O42B Ba1 132.6(14) . . . 1_455 ?
